data_7244195
loop_
_publ_author_name
'Ganai, Ab Majeed'
'Pathan, Tabasum Khan'
'Sayyad, Nisar'
'Kushwaha, Babita'
'Kushwaha, Narva Deshwar'
'Tzakos, Andreas G.'
'Karpoormath, Rajshekhar'

_publ_section_title
;
 DBU mediated one-pot synthesis of triazolo triazines via Dimroth type
 rearrangement
;
_journal_issue 4
_journal_name_full 'RSC Advances'
_journal_page_first 2102
_journal_page_last 2106
_journal_paper_doi 10.1039/D1RA07749J
_journal_volume 12
_journal_year 2022
_chemical_formula_moiety 'C20 H25 N7 O4'
_chemical_formula_sum 'C20 H25 N7 O4'
_chemical_formula_weight 427.47
_space_group_crystal_system monoclinic
_space_group_IT_number 14
_space_group_name_Hall '-P 2yn'
_space_group_name_H-M_alt 'P 1 21/n 1'
_atom_sites_solution_hydrogens geom
_atom_sites_solution_primary dual
_audit_creation_date 2020-10-07
_audit_creation_method
;
Olex2 1.3
(compiled 2020.07.31 svn.rc2a77460 for OlexSys, GUI svn.r6145)
;
_audit_update_record
;
2020-12-29 deposited with the CCDC.	2021-12-13 downloaded from the CCDC.
;
_cell_angle_alpha 90
_cell_angle_beta 109.964(14)
_cell_angle_gamma 90
_cell_formula_units_Z 4
_cell_length_a 11.320(3)
_cell_length_b 12.339(3)
_cell_length_c 15.403(4)
_cell_measurement_reflns_used 7223
_cell_measurement_temperature 150.0
_cell_measurement_theta_max 26.12
_cell_measurement_theta_min 2.53
_cell_volume 2022.2(9)
_computing_molecular_graphics 'Olex2 1.3 (Dolomanov et al., 2009)'
_computing_publication_material 'Olex2 1.3 (Dolomanov et al., 2009)'
_computing_structure_refinement 'SHELXL 2016/6 (Sheldrick, 2015)'
_computing_structure_solution 'SHELXT 2014/5 (Sheldrick, 2014)'
_diffrn_ambient_temperature 150.0
_diffrn_measured_fraction_theta_full 0.997
_diffrn_measured_fraction_theta_max 0.989
_diffrn_measurement_device_type 'Bruker APEX-II CCD'
_diffrn_measurement_method '\f and \w scans'
_diffrn_radiation_monochromator graphite
_diffrn_radiation_type MoK\a
_diffrn_radiation_wavelength 0.71073
_diffrn_reflns_av_R_equivalents 0.0206
_diffrn_reflns_av_unetI/netI 0.0228
_diffrn_reflns_Laue_measured_fraction_full 0.997
_diffrn_reflns_Laue_measured_fraction_max 0.989
_diffrn_reflns_limit_h_max 14
_diffrn_reflns_limit_h_min -8
_diffrn_reflns_limit_k_max 12
_diffrn_reflns_limit_k_min -15
_diffrn_reflns_limit_l_max 19
_diffrn_reflns_limit_l_min -19
_diffrn_reflns_number 13314
_diffrn_reflns_point_group_measured_fraction_full 0.997
_diffrn_reflns_point_group_measured_fraction_max 0.989
_diffrn_reflns_theta_full 25.242
_diffrn_reflns_theta_max 26.173
_diffrn_reflns_theta_min 1.950
_diffrn_standards_number 0
_exptl_absorpt_coefficient_mu 0.101
_exptl_absorpt_correction_T_max 0.7453
_exptl_absorpt_correction_T_min 0.6354
_exptl_absorpt_correction_type multi-scan
_exptl_absorpt_process_details
;
SADABS-2008/1 (Bruker,2008) was used for absorption correction.
wR2(int) was 0.0937 before and 0.0515 after correction.
The Ratio of minimum to maximum transmission is 0.8525.
The \l/2 correction factor is 0.0015.
;
_exptl_crystal_colour colourless
_exptl_crystal_colour_primary colourless
_exptl_crystal_density_diffrn 1.404
_exptl_crystal_description plate
_exptl_crystal_F_000 904
_exptl_crystal_size_max 0.23
_exptl_crystal_size_mid 0.17
_exptl_crystal_size_min 0.08
_refine_diff_density_max 0.327
_refine_diff_density_min -0.212
_refine_diff_density_rms 0.040
_refine_ls_extinction_method none
_refine_ls_goodness_of_fit_ref 1.031
_refine_ls_hydrogen_treatment constr
_refine_ls_matrix_type full
_refine_ls_number_parameters 282
_refine_ls_number_reflns 3995
_refine_ls_number_restraints 0
_refine_ls_restrained_S_all 1.031
_refine_ls_R_factor_all 0.0507
_refine_ls_R_factor_gt 0.0384
_refine_ls_shift/su_max 0.000
_refine_ls_shift/su_mean 0.000
_refine_ls_structure_factor_coef Fsqd
_refine_ls_weighting_details 'w=1/[\s^2^(Fo^2^)+(0.0522P)^2^+0.6921P] where P=(Fo^2^+2Fc^2^)/3'
_refine_ls_weighting_scheme calc
_refine_ls_wR_factor_gt 0.0979
_refine_ls_wR_factor_ref 0.1064
_reflns_Friedel_coverage 0.000
_reflns_number_gt 3230
_reflns_number_total 3995
_reflns_threshold_expression 'I > 2\s(I)'
_cod_data_source_file d1ra07749j2.cif
_cod_data_source_block 20zs_rk_a2_aldol_ipa_0m
_cod_original_cell_volume 2022.3(9)
_cod_database_code 7244195
_shelx_shelxl_version_number 2016/6
_shelx_space_group_comment
;
The symmetry employed for this shelxl refinement is uniquely defined
by the following loop, which should always be used as a source of
symmetry information in preference to the above space-group names.
They are only intended as comments.
;
_shelx_estimated_absorpt_t_max 0.992
_shelx_estimated_absorpt_t_min 0.977
_olex2_refinement_description
;
1. Fixed Uiso
 At 1.2 times of:
  All C(H) groups, All C(H,H) groups
 At 1.5 times of:
  All C(H,H,H) groups
2.a Secondary CH2 refined with riding coordinates:
 C20(H20A,H20B), C13(H13A,H13B), C14(H14A,H14B), C16(H16A,H16B), C19(H19A,
 H19B), C18(H18A,H18B), C17(H17A,H17B), C15(H15A,H15B)
2.b Aromatic/amide H refined with riding coordinates:
 C3(H3), C5(H5), C4(H4)
2.c Idealised Me refined as rotating group:
 C1(H1A,H1B,H1C), C2(H2A,H2B,H2C)
;
_olex2_submission_special_instructions 'No special instructions were received'

loop_
_space_group_symop_operation_xyz
'x, y, z'
'-x+1/2, y+1/2, -z+1/2'
'-x, -y, -z'
'x-1/2, -y-1/2, z-1/2'

loop_
_atom_site_label
_atom_site_type_symbol
_atom_site_fract_x
_atom_site_fract_y
_atom_site_fract_z
_atom_site_U_iso_or_equiv
_atom_site_adp_type
_atom_site_occupancy
_atom_site_site_symmetry_order
_atom_site_calc_flag
_atom_site_refinement_flags_posn
_atom_site_refinement_flags_adp
_atom_site_refinement_flags_occupancy
_atom_site_disorder_assembly
_atom_site_disorder_group
O2 O 0.56288(10) 0.66463(9) 0.30060(7) 0.0312(3) Uani 1 1 d . . . . .
O1 O 0.55988(10) 0.84906(9) 0.21131(7) 0.0345(3) Uani 1 1 d . . . . .
N3 N 0.38377(10) 0.44745(10) 0.41540(7) 0.0228(3) Uani 1 1 d . . . . .
O4 O 0.66225(11) 0.16077(10) 0.34168(8) 0.0414(3) Uani 1 1 d . . . . .
O3 O 0.04361(12) 0.13284(10) 0.60502(9) 0.0441(3) Uani 1 1 d . . . . .
N2 N 0.43109(11) 0.52410(10) 0.37017(8) 0.0244(3) Uani 1 1 d . . . . .
N1 N 0.28689(11) 0.59946(10) 0.42631(8) 0.0259(3) Uani 1 1 d . . . . .
N4 N 0.33737(11) 0.28098(10) 0.46310(8) 0.0264(3) Uani 1 1 d . . . . .
N5 N 0.23203(11) 0.43924(10) 0.49160(8) 0.0276(3) Uani 1 1 d . . . . .
N7 N 0.18847(12) 0.26804(10) 0.53258(9) 0.0294(3) Uani 1 1 d . . . . .
N6 N 0.48265(12) 0.28602(10) 0.38962(9) 0.0313(3) Uani 1 1 d . . . . .
C9 C 0.36945(13) 0.61207(12) 0.37934(9) 0.0236(3) Uani 1 1 d . . . . .
C10 C 0.29642(13) 0.49518(12) 0.44816(9) 0.0239(3) Uani 1 1 d . . . . .
C11 C 0.40214(13) 0.33724(12) 0.42212(9) 0.0240(3) Uani 1 1 d . . . . .
C12 C 0.25556(13) 0.33305(12) 0.49565(9) 0.0253(3) Uani 1 1 d . . . . .
C7 C 0.46994(13) 0.73805(12) 0.29541(9) 0.0255(3) Uani 1 1 d . . . . .
C6 C 0.47067(13) 0.83837(12) 0.25248(9) 0.0275(3) Uani 1 1 d . . . . .
C8 C 0.38139(13) 0.71739(11) 0.33811(9) 0.0241(3) Uani 1 1 d . . . . .
C3 C 0.29727(14) 0.80002(13) 0.33995(10) 0.0298(3) Uani 1 1 d . . . . .
H3 H 0.236907 0.787565 0.369136 0.036 Uiso 1 1 calc R U . . .
C5 C 0.38697(14) 0.91842(13) 0.25538(10) 0.0311(3) Uani 1 1 d . . . . .
H5 H 0.388025 0.986588 0.226990 0.037 Uiso 1 1 calc R U . . .
C4 C 0.30129(15) 0.89888(13) 0.29993(11) 0.0334(4) Uani 1 1 d . . . . .
H4 H 0.244714 0.954494 0.302819 0.040 Uiso 1 1 calc R U . . .
C20 C 0.55042(15) 0.33197(14) 0.33241(11) 0.0334(4) Uani 1 1 d . . . . .
H20A H 0.564568 0.410353 0.345569 0.040 Uiso 1 1 calc R U . . .
H20B H 0.499414 0.323418 0.266291 0.040 Uiso 1 1 calc R U . . .
C13 C 0.22932(15) 0.15749(13) 0.56225(12) 0.0345(4) Uani 1 1 d . . . . .
H13A H 0.287997 0.158428 0.626850 0.041 Uiso 1 1 calc R U . . .
H13B H 0.274407 0.127167 0.522859 0.041 Uiso 1 1 calc R U . . .
C1 C 0.56895(16) 0.95223(14) 0.17145(11) 0.0377(4) Uani 1 1 d . . . . .
H1A H 0.487935 0.970438 0.124601 0.057 Uiso 1 1 calc R U . . .
H1B H 0.633831 0.949084 0.142638 0.057 Uiso 1 1 calc R U . . .
H1C H 0.591299 1.007778 0.219832 0.057 Uiso 1 1 calc R U . . .
C14 C 0.11872(16) 0.08774(14) 0.55554(12) 0.0376(4) Uani 1 1 d . . . . .
H14A H 0.066279 0.079015 0.489752 0.045 Uiso 1 1 calc R U . . .
H14B H 0.148588 0.015022 0.580699 0.045 Uiso 1 1 calc R U . . .
C16 C 0.10752(17) 0.31369(14) 0.57855(12) 0.0387(4) Uani 1 1 d . . . . .
H16A H 0.073923 0.384272 0.550249 0.046 Uiso 1 1 calc R U . . .
H16B H 0.156247 0.326008 0.644636 0.046 Uiso 1 1 calc R U . . .
C19 C 0.67447(16) 0.27563(14) 0.35220(13) 0.0408(4) Uani 1 1 d . . . . .
H19A H 0.716180 0.303991 0.309894 0.049 Uiso 1 1 calc R U . . .
H19B H 0.728944 0.292568 0.416175 0.049 Uiso 1 1 calc R U . . .
C18 C 0.60452(18) 0.11990(15) 0.40292(13) 0.0464(5) Uani 1 1 d . . . . .
H18A H 0.658453 0.136121 0.467187 0.056 Uiso 1 1 calc R U . . .
H18B H 0.597067 0.040155 0.396212 0.056 Uiso 1 1 calc R U . . .
C2 C 0.5475(2) 0.60610(15) 0.21760(13) 0.0482(5) Uani 1 1 d . . . . .
H2A H 0.546896 0.656940 0.168564 0.072 Uiso 1 1 calc R U . . .
H2B H 0.467876 0.566246 0.199097 0.072 Uiso 1 1 calc R U . . .
H2C H 0.617205 0.554915 0.228108 0.072 Uiso 1 1 calc R U . . .
C17 C 0.47706(19) 0.16732(14) 0.38556(16) 0.0514(5) Uani 1 1 d . . . . .
H17A H 0.420024 0.144239 0.323955 0.062 Uiso 1 1 calc R U . . .
H17B H 0.442560 0.139867 0.432397 0.062 Uiso 1 1 calc R U . . .
C15 C 0.00150(17) 0.23734(16) 0.56972(15) 0.0487(5) Uani 1 1 d . . . . .
H15A H -0.051593 0.267556 0.603296 0.058 Uiso 1 1 calc R U . . .
H15B H -0.051129 0.230940 0.503756 0.058 Uiso 1 1 calc R U . . .

loop_
_atom_site_aniso_label
_atom_site_aniso_U_11
_atom_site_aniso_U_22
_atom_site_aniso_U_33
_atom_site_aniso_U_23
_atom_site_aniso_U_13
_atom_site_aniso_U_12
O2 0.0348(6) 0.0252(6) 0.0383(6) 0.0006(5) 0.0186(5) 0.0028(5)
O1 0.0389(6) 0.0280(6) 0.0425(6) 0.0078(5) 0.0215(5) -0.0020(5)
N3 0.0242(6) 0.0203(6) 0.0257(6) 0.0019(5) 0.0111(5) -0.0009(5)
O4 0.0447(7) 0.0347(7) 0.0549(7) -0.0028(6) 0.0299(6) 0.0073(5)
O3 0.0511(7) 0.0363(7) 0.0582(7) 0.0084(6) 0.0359(6) -0.0034(6)
N2 0.0263(6) 0.0201(6) 0.0286(6) 0.0025(5) 0.0117(5) -0.0022(5)
N1 0.0300(6) 0.0208(6) 0.0299(6) 0.0013(5) 0.0139(5) 0.0001(5)
N4 0.0286(6) 0.0221(7) 0.0317(6) 0.0016(5) 0.0145(5) 0.0000(5)
N5 0.0319(7) 0.0230(7) 0.0326(6) 0.0020(5) 0.0172(5) 0.0010(5)
N7 0.0340(7) 0.0239(7) 0.0378(6) 0.0041(5) 0.0219(6) 0.0008(5)
N6 0.0325(7) 0.0226(7) 0.0469(7) 0.0010(6) 0.0240(6) 0.0012(5)
C9 0.0231(7) 0.0233(8) 0.0236(6) -0.0010(6) 0.0068(5) -0.0022(6)
C10 0.0262(7) 0.0228(8) 0.0239(6) -0.0011(6) 0.0101(6) -0.0002(6)
C11 0.0234(7) 0.0213(7) 0.0271(7) 0.0005(6) 0.0083(6) 0.0000(6)
C12 0.0267(7) 0.0239(8) 0.0268(7) 0.0005(6) 0.0110(6) -0.0004(6)
C7 0.0261(7) 0.0228(8) 0.0265(7) -0.0011(6) 0.0077(6) -0.0006(6)
C6 0.0274(7) 0.0284(8) 0.0260(7) 0.0020(6) 0.0082(6) -0.0044(6)
C8 0.0248(7) 0.0217(7) 0.0242(6) 0.0001(6) 0.0062(6) -0.0025(6)
C3 0.0266(7) 0.0281(8) 0.0352(8) 0.0036(6) 0.0113(6) 0.0014(6)
C5 0.0327(8) 0.0245(8) 0.0324(7) 0.0076(6) 0.0063(6) -0.0003(7)
C4 0.0320(8) 0.0266(9) 0.0405(8) 0.0072(7) 0.0109(7) 0.0065(7)
C20 0.0387(9) 0.0299(9) 0.0396(8) 0.0015(7) 0.0235(7) 0.0021(7)
C13 0.0378(9) 0.0256(8) 0.0449(9) 0.0055(7) 0.0203(7) 0.0008(7)
C1 0.0406(9) 0.0311(9) 0.0450(9) 0.0116(7) 0.0192(7) -0.0045(7)
C14 0.0429(9) 0.0310(9) 0.0424(9) 0.0016(7) 0.0191(7) -0.0048(7)
C16 0.0493(10) 0.0318(9) 0.0470(9) 0.0037(7) 0.0321(8) 0.0033(8)
C19 0.0371(9) 0.0367(10) 0.0572(10) -0.0078(8) 0.0273(8) -0.0012(8)
C18 0.0621(12) 0.0330(10) 0.0550(10) 0.0074(8) 0.0340(10) 0.0156(9)
C2 0.0698(13) 0.0349(10) 0.0540(10) -0.0086(8) 0.0396(10) -0.0050(9)
C17 0.0601(12) 0.0222(9) 0.0937(15) 0.0019(9) 0.0542(12) 0.0046(8)
C15 0.0443(10) 0.0441(11) 0.0717(12) 0.0150(10) 0.0381(10) 0.0066(9)

loop_
_atom_type_symbol
_atom_type_description
_atom_type_scat_dispersion_real
_atom_type_scat_dispersion_imag
_atom_type_scat_source
C C 0.0033 0.0016 'International Tables Vol C Tables 4.2.6.8 and 6.1.1.4'
H H 0.0000 0.0000 'International Tables Vol C Tables 4.2.6.8 and 6.1.1.4'
N N 0.0061 0.0033 'International Tables Vol C Tables 4.2.6.8 and 6.1.1.4'
O O 0.0106 0.0060 'International Tables Vol C Tables 4.2.6.8 and 6.1.1.4'

loop_
_geom_angle_atom_site_label_1
_geom_angle_atom_site_label_2
_geom_angle_atom_site_label_3
_geom_angle
_geom_angle_site_symmetry_1
_geom_angle_site_symmetry_3
_geom_angle_publ_flag
C7 O2 C2 115.23(13) . . ?
C6 O1 C1 117.13(13) . . ?
C10 N3 N2 109.83(11) . . ?
C11 N3 N2 129.68(12) . . ?
C11 N3 C10 120.11(12) . . ?
C18 O4 C19 109.14(13) . . ?
C15 O3 C14 109.39(13) . . ?
C9 N2 N3 101.40(11) . . ?
C10 N1 C9 103.47(12) . . ?
C11 N4 C12 119.32(13) . . ?
C12 N5 C10 113.34(12) . . ?
C12 N7 C13 121.34(12) . . ?
C12 N7 C16 120.86(13) . . ?
C16 N7 C13 113.26(12) . . ?
C11 N6 C20 127.24(13) . . ?
C11 N6 C17 117.55(13) . . ?
C20 N6 C17 112.62(13) . . ?
N2 C9 N1 116.23(13) . . ?
N2 C9 C8 123.24(13) . . ?
N1 C9 C8 120.44(13) . . ?
N1 C10 N3 109.06(12) . . ?
N1 C10 N5 128.12(13) . . ?
N5 C10 N3 122.78(13) . . ?
N4 C11 N3 117.59(13) . . ?
N4 C11 N6 119.46(13) . . ?
N6 C11 N3 122.95(13) . . ?
N5 C12 N4 126.77(13) . . ?
N5 C12 N7 117.98(13) . . ?
N7 C12 N4 115.20(13) . . ?
O2 C7 C6 118.84(13) . . ?
O2 C7 C8 120.79(13) . . ?
C8 C7 C6 120.19(14) . . ?
O1 C6 C7 115.25(13) . . ?
O1 C6 C5 124.67(14) . . ?
C5 C6 C7 120.07(14) . . ?
C7 C8 C9 123.38(13) . . ?
C7 C8 C3 118.56(13) . . ?
C3 C8 C9 118.04(13) . . ?
C8 C3 H3 119.7 . . ?
C4 C3 C8 120.64(14) . . ?
C4 C3 H3 119.7 . . ?
C6 C5 H5 120.2 . . ?
C6 C5 C4 119.70(14) . . ?
C4 C5 H5 120.2 . . ?
C3 C4 C5 120.79(15) . . ?
C3 C4 H4 119.6 . . ?
C5 C4 H4 119.6 . . ?
N6 C20 H20A 109.6 . . ?
N6 C20 H20B 109.6 . . ?
N6 C20 C19 110.12(14) . . ?
H20A C20 H20B 108.2 . . ?
C19 C20 H20A 109.6 . . ?
C19 C20 H20B 109.6 . . ?
N7 C13 H13A 109.6 . . ?
N7 C13 H13B 109.6 . . ?
N7 C13 C14 110.35(14) . . ?
H13A C13 H13B 108.1 . . ?
C14 C13 H13A 109.6 . . ?
C14 C13 H13B 109.6 . . ?
O1 C1 H1A 109.5 . . ?
O1 C1 H1B 109.5 . . ?
O1 C1 H1C 109.5 . . ?
H1A C1 H1B 109.5 . . ?
H1A C1 H1C 109.5 . . ?
H1B C1 H1C 109.5 . . ?
O3 C14 C13 112.01(14) . . ?
O3 C14 H14A 109.2 . . ?
O3 C14 H14B 109.2 . . ?
C13 C14 H14A 109.2 . . ?
C13 C14 H14B 109.2 . . ?
H14A C14 H14B 107.9 . . ?
N7 C16 H16A 109.8 . . ?
N7 C16 H16B 109.8 . . ?
N7 C16 C15 109.41(15) . . ?
H16A C16 H16B 108.2 . . ?
C15 C16 H16A 109.8 . . ?
C15 C16 H16B 109.8 . . ?
O4 C19 C20 112.87(14) . . ?
O4 C19 H19A 109.0 . . ?
O4 C19 H19B 109.0 . . ?
C20 C19 H19A 109.0 . . ?
C20 C19 H19B 109.0 . . ?
H19A C19 H19B 107.8 . . ?
O4 C18 H18A 109.1 . . ?
O4 C18 H18B 109.1 . . ?
O4 C18 C17 112.32(15) . . ?
H18A C18 H18B 107.9 . . ?
C17 C18 H18A 109.1 . . ?
C17 C18 H18B 109.1 . . ?
O2 C2 H2A 109.5 . . ?
O2 C2 H2B 109.5 . . ?
O2 C2 H2C 109.5 . . ?
H2A C2 H2B 109.5 . . ?
H2A C2 H2C 109.5 . . ?
H2B C2 H2C 109.5 . . ?
N6 C17 C18 111.01(15) . . ?
N6 C17 H17A 109.4 . . ?
N6 C17 H17B 109.4 . . ?
C18 C17 H17A 109.4 . . ?
C18 C17 H17B 109.4 . . ?
H17A C17 H17B 108.0 . . ?
O3 C15 C16 112.58(15) . . ?
O3 C15 H15A 109.1 . . ?
O3 C15 H15B 109.1 . . ?
C16 C15 H15A 109.1 . . ?
C16 C15 H15B 109.1 . . ?
H15A C15 H15B 107.8 . . ?

loop_
_geom_bond_atom_site_label_1
_geom_bond_atom_site_label_2
_geom_bond_distance
_geom_bond_site_symmetry_2
_geom_bond_publ_flag
O2 C7 1.3699(18) . ?
O2 C2 1.426(2) . ?
O1 C6 1.3699(18) . ?
O1 C1 1.4323(19) . ?
N3 N2 1.3863(16) . ?
N3 C10 1.3857(18) . ?
N3 C11 1.3742(19) . ?
O4 C19 1.428(2) . ?
O4 C18 1.411(2) . ?
O3 C14 1.434(2) . ?
O3 C15 1.417(2) . ?
N2 C9 1.3239(19) . ?
N1 C9 1.3722(18) . ?
N1 C10 1.3251(19) . ?
N4 C11 1.3168(18) . ?
N4 C12 1.3562(19) . ?
N5 C10 1.3373(18) . ?
N5 C12 1.334(2) . ?
N7 C12 1.3561(19) . ?
N7 C13 1.463(2) . ?
N7 C16 1.450(2) . ?
N6 C11 1.3388(19) . ?
N6 C20 1.4657(19) . ?
N6 C17 1.466(2) . ?
C9 C8 1.473(2) . ?
C7 C6 1.405(2) . ?
C7 C8 1.397(2) . ?
C6 C5 1.380(2) . ?
C8 C3 1.402(2) . ?
C3 H3 0.9500 . ?
C3 C4 1.374(2) . ?
C5 H5 0.9500 . ?
C5 C4 1.387(2) . ?
C4 H4 0.9500 . ?
C20 H20A 0.9900 . ?
C20 H20B 0.9900 . ?
C20 C19 1.502(2) . ?
C13 H13A 0.9900 . ?
C13 H13B 0.9900 . ?
C13 C14 1.494(2) . ?
C1 H1A 0.9800 . ?
C1 H1B 0.9800 . ?
C1 H1C 0.9800 . ?
C14 H14A 0.9900 . ?
C14 H14B 0.9900 . ?
C16 H16A 0.9900 . ?
C16 H16B 0.9900 . ?
C16 C15 1.495(2) . ?
C19 H19A 0.9900 . ?
C19 H19B 0.9900 . ?
C18 H18A 0.9900 . ?
C18 H18B 0.9900 . ?
C18 C17 1.494(3) . ?
C2 H2A 0.9800 . ?
C2 H2B 0.9800 . ?
C2 H2C 0.9800 . ?
C17 H17A 0.9900 . ?
C17 H17B 0.9900 . ?
C15 H15A 0.9900 . ?
C15 H15B 0.9900 . ?

loop_
_geom_hbond_atom_site_label_D
_geom_hbond_atom_site_label_H
_geom_hbond_atom_site_label_A
_geom_hbond_distance_DH
_geom_hbond_distance_HA
_geom_hbond_distance_DA
_geom_hbond_angle_DHA
_geom_hbond_site_symmetry_A
C20 H20A N2 0.99 2.19 2.884(2) 126.1 .
C13 H13A O2 0.99 2.75 3.379(2) 121.7 3_666

loop_
_geom_torsion_atom_site_label_1
_geom_torsion_atom_site_label_2
_geom_torsion_atom_site_label_3
_geom_torsion_atom_site_label_4
_geom_torsion
_geom_torsion_site_symmetry_1
_geom_torsion_site_symmetry_2
_geom_torsion_site_symmetry_3
_geom_torsion_site_symmetry_4
_geom_torsion_publ_flag
O2 C7 C6 O1 6.04(19) . . . . ?
O2 C7 C6 C5 -172.68(13) . . . . ?
O2 C7 C8 C9 -8.9(2) . . . . ?
O2 C7 C8 C3 172.72(12) . . . . ?
O1 C6 C5 C4 -179.33(13) . . . . ?
N3 N2 C9 N1 0.07(15) . . . . ?
N3 N2 C9 C8 -176.73(12) . . . . ?
O4 C18 C17 N6 -55.6(2) . . . . ?
N2 N3 C10 N1 -0.53(15) . . . . ?
N2 N3 C10 N5 177.37(12) . . . . ?
N2 N3 C11 N4 -174.38(12) . . . . ?
N2 N3 C11 N6 6.0(2) . . . . ?
N2 C9 C8 C7 -8.2(2) . . . . ?
N2 C9 C8 C3 170.10(13) . . . . ?
N1 C9 C8 C7 175.10(12) . . . . ?
N1 C9 C8 C3 -6.56(19) . . . . ?
N7 C13 C14 O3 -54.25(18) . . . . ?
N7 C16 C15 O3 56.6(2) . . . . ?
N6 C20 C19 O4 54.71(19) . . . . ?
C9 N1 C10 N3 0.52(14) . . . . ?
C9 N1 C10 N5 -177.23(13) . . . . ?
C9 C8 C3 C4 -177.91(13) . . . . ?
C10 N3 N2 C9 0.27(13) . . . . ?
C10 N3 C11 N4 -2.23(19) . . . . ?
C10 N3 C11 N6 178.20(12) . . . . ?
C10 N1 C9 N2 -0.38(16) . . . . ?
C10 N1 C9 C8 176.51(12) . . . . ?
C10 N5 C12 N4 1.7(2) . . . . ?
C10 N5 C12 N7 -175.48(12) . . . . ?
C11 N3 N2 C9 173.06(13) . . . . ?
C11 N3 C10 N1 -174.11(12) . . . . ?
C11 N3 C10 N5 3.79(19) . . . . ?
C11 N4 C12 N5 -0.4(2) . . . . ?
C11 N4 C12 N7 176.82(12) . . . . ?
C11 N6 C20 C19 149.36(15) . . . . ?
C11 N6 C17 C18 -146.64(15) . . . . ?
C12 N4 C11 N3 0.65(19) . . . . ?
C12 N4 C11 N6 -179.77(13) . . . . ?
C12 N5 C10 N3 -3.32(19) . . . . ?
C12 N5 C10 N1 174.15(14) . . . . ?
C12 N7 C13 C14 -152.05(14) . . . . ?
C12 N7 C16 C15 151.47(15) . . . . ?
C7 C6 C5 C4 -0.7(2) . . . . ?
C7 C8 C3 C4 0.5(2) . . . . ?
C6 C7 C8 C9 176.00(13) . . . . ?
C6 C7 C8 C3 -2.3(2) . . . . ?
C6 C5 C4 C3 -1.1(2) . . . . ?
C8 C7 C6 O1 -178.81(12) . . . . ?
C8 C7 C6 C5 2.5(2) . . . . ?
C8 C3 C4 C5 1.2(2) . . . . ?
C20 N6 C11 N3 -8.7(2) . . . . ?
C20 N6 C11 N4 171.69(14) . . . . ?
C20 N6 C17 C18 50.3(2) . . . . ?
C13 N7 C12 N4 19.0(2) . . . . ?
C13 N7 C12 N5 -163.52(13) . . . . ?
C13 N7 C16 C15 -52.10(19) . . . . ?
C1 O1 C6 C7 -176.40(13) . . . . ?
C1 O1 C6 C5 2.3(2) . . . . ?
C14 O3 C15 C16 -59.8(2) . . . . ?
C16 N7 C12 N4 173.48(13) . . . . ?
C16 N7 C12 N5 -9.0(2) . . . . ?
C16 N7 C13 C14 51.65(18) . . . . ?
C19 O4 C18 C17 59.6(2) . . . . ?
C18 O4 C19 C20 -59.59(19) . . . . ?
C2 O2 C7 C6 -78.14(17) . . . . ?
C2 O2 C7 C8 106.74(15) . . . . ?
C17 N6 C11 N3 -169.01(15) . . . . ?
C17 N6 C11 N4 11.4(2) . . . . ?
C17 N6 C20 C19 -49.57(19) . . . . ?
C15 O3 C14 C13 58.41(18) . . . . ?
